data_7025010
loop_
_publ_author_name
'Heitmann, Dennis'
'Jones, Cameron'
'Mills, David P.'
'Stasch, Andreas'

_publ_section_title
;
 Low coordinate lanthanide(II) complexes supported by bulky guanidinato
 and amidinato ligands.
;
_journal_issue 7
_journal_name_full 'Dalton transactions (Cambridge, England : 2003)'
_journal_page_first 1877
_journal_page_last 1882
_journal_paper_doi 10.1039/b924367d
_journal_volume 39
_journal_year 2010
_chemical_formula_sum 'C68 H110 N6 Sm'
_chemical_formula_weight 1161.97
_chemical_name_systematic
;
?
;
_space_group_IT_number 92
_symmetry_cell_setting tetragonal
_symmetry_space_group_name_Hall 'P 4abw 2nw'
_symmetry_space_group_name_H-M 'P 41 21 2'
_atom_sites_solution_hydrogens geom
_atom_sites_solution_primary direct
_atom_sites_solution_secondary difmap
_audit_creation_method SHELXL-97
_cell_angle_alpha 90.00
_cell_angle_beta 90.00
_cell_angle_gamma 90.00
_cell_formula_units_Z 4
_cell_length_a 14.203(2)
_cell_length_b 14.203(2)
_cell_length_c 33.354(7)
_cell_measurement_temperature 150(2)
_cell_volume 6728.3(19)
_computing_structure_refinement 'SHELXL-97 (Sheldrick, 1997)'
_computing_structure_solution 'SHELXS-97 (Sheldrick, 1990)'
_diffrn_ambient_temperature 150(2)
_diffrn_measured_fraction_theta_full 0.997
_diffrn_measured_fraction_theta_max 0.997
_diffrn_measurement_device_type 'Nonius Kappa CCD'
_diffrn_radiation_monochromator graphite
_diffrn_radiation_source 'fine-focus sealed tube'
_diffrn_radiation_type MoK\a
_diffrn_radiation_wavelength 0.71073
_diffrn_reflns_av_R_equivalents 0.0317
_diffrn_reflns_av_sigmaI/netI 0.0456
_diffrn_reflns_limit_h_max 16
_diffrn_reflns_limit_h_min -16
_diffrn_reflns_limit_k_max 11
_diffrn_reflns_limit_k_min -11
_diffrn_reflns_limit_l_max 39
_diffrn_reflns_limit_l_min -38
_diffrn_reflns_number 11764
_diffrn_reflns_theta_full 25.00
_diffrn_reflns_theta_max 25.00
_diffrn_reflns_theta_min 3.12
_exptl_absorpt_coefficient_mu 0.914
_exptl_absorpt_correction_T_max 0.947
_exptl_absorpt_correction_T_min 0.808
_exptl_absorpt_correction_type multi-scan
_exptl_absorpt_process_details 'Sortav (Blessing, 1995)'
_exptl_crystal_colour violet
_exptl_crystal_density_diffrn 1.147
_exptl_crystal_density_method 'not measured'
_exptl_crystal_description 'cut block'
_exptl_crystal_F_000 2488
_exptl_crystal_size_max 0.20
_exptl_crystal_size_mid 0.15
_exptl_crystal_size_min 0.06
_refine_diff_density_max 0.651
_refine_diff_density_min -0.596
_refine_diff_density_rms 0.051
_refine_ls_abs_structure_details 'Flack H D (1983), Acta Cryst. A39, 876-881'
_refine_ls_abs_structure_Flack 0.198(12)
_refine_ls_extinction_method none
_refine_ls_goodness_of_fit_ref 1.036
_refine_ls_hydrogen_treatment constr
_refine_ls_matrix_type full
_refine_ls_number_parameters 340
_refine_ls_number_reflns 5909
_refine_ls_number_restraints 0
_refine_ls_restrained_S_all 1.036
_refine_ls_R_factor_all 0.0451
_refine_ls_R_factor_gt 0.0367
_refine_ls_shift/su_max 0.000
_refine_ls_shift/su_mean 0.000
_refine_ls_structure_factor_coef Fsqd
_refine_ls_weighting_details 'calc w=1/[\s^2^(Fo^2^)+(0.0342P)^2^+3.4074P] where P=(Fo^2^+2Fc^2^)/3'
_refine_ls_weighting_scheme calc
_refine_ls_wR_factor_gt 0.0771
_refine_ls_wR_factor_ref 0.0799
_reflns_number_gt 5213
_reflns_number_total 5909
_reflns_threshold_expression >2sigma(I)
_cod_data_source_file b924367d.txt
_cod_data_source_block compound6
_cod_original_cell_volume 6728.8(19)
_cod_original_sg_symbol_H-M P4(1)2(1)2
_cod_database_code 7025010

loop_
_symmetry_equiv_pos_as_xyz
'x, y, z'
'-y+1/2, x+1/2, z+1/4'
'-x, -y, z+1/2'
'y+1/2, -x+1/2, z+3/4'
'x+1/2, -y+1/2, -z+3/4'
'-x+1/2, y+1/2, -z+1/4'
'y, x, -z'
'-y, -x, -z+1/2'

loop_
_atom_site_label
_atom_site_type_symbol
_atom_site_fract_x
_atom_site_fract_y
_atom_site_fract_z
_atom_site_U_iso_or_equiv
_atom_site_adp_type
_atom_site_occupancy
_atom_site_symmetry_multiplicity
_atom_site_calc_flag
_atom_site_refinement_flags
Sm1 Sm 0.971446(12) 0.971446(12) 0.0000 0.04103(10) Uani 1 2 d S
N1 N 0.88947(18) 0.83007(19) 0.02901(8) 0.0231(6) Uani 1 1 d .
N2 N 0.75365(16) 0.75365(16) 0.0000 0.0261(8) Uani 1 2 d S
N3 N 1.13750(16) 1.0290(2) 0.00688(7) 0.0219(5) Uani 1 1 d .
N4 N 1.18948(18) 1.18948(18) 0.0000 0.0294(9) Uani 1 2 d S
C1 C 0.8232(2) 0.8232(2) 0.0000 0.0241(10) Uani 1 2 d S
C2 C 0.9241(2) 0.7504(3) 0.04982(11) 0.0288(8) Uani 1 1 d .
C3 C 0.9168(3) 0.7473(3) 0.09209(11) 0.0357(9) Uani 1 1 d .
C4 C 0.9553(3) 0.6701(3) 0.11267(13) 0.0538(12) Uani 1 1 d .
H4 H 0.9512 0.6676 0.1411 0.065 Uiso 1 1 calc R
C5 C 0.9988(3) 0.5981(3) 0.09234(14) 0.0556(13) Uani 1 1 d .
H5 H 1.0216 0.5449 0.1066 0.067 Uiso 1 1 calc R
C6 C 1.0095(3) 0.6025(3) 0.05113(14) 0.0490(12) Uani 1 1 d .
H6 H 1.0413 0.5532 0.0375 0.059 Uiso 1 1 calc R
C7 C 0.9741(3) 0.6787(2) 0.02952(11) 0.0324(8) Uani 1 1 d .
C8 C 0.8714(3) 0.8285(3) 0.11488(11) 0.0407(10) Uani 1 1 d .
H8 H 0.8346 0.8667 0.0952 0.049 Uiso 1 1 calc R
C9 C 0.8035(4) 0.7966(4) 0.14778(14) 0.0817(17) Uani 1 1 d .
H9A H 0.7558 0.7548 0.1362 0.123 Uiso 1 1 calc R
H9B H 0.7726 0.8518 0.1596 0.123 Uiso 1 1 calc R
H9C H 0.8385 0.7629 0.1686 0.123 Uiso 1 1 calc R
C10 C 0.9451(3) 0.8922(3) 0.13327(13) 0.0585(13) Uani 1 1 d .
H10A H 0.9807 0.8572 0.1536 0.088 Uiso 1 1 calc R
H10B H 0.9142 0.9464 0.1458 0.088 Uiso 1 1 calc R
H10C H 0.9881 0.9143 0.1123 0.088 Uiso 1 1 calc R
C11 C 0.9963(3) 0.6888(2) -0.01477(11) 0.0365(10) Uani 1 1 d .
H11 H 0.9411 0.7198 -0.0279 0.044 Uiso 1 1 calc R
C12 C 1.0154(4) 0.5952(3) -0.03700(14) 0.0595(13) Uani 1 1 d .
H12A H 1.0749 0.5682 -0.0275 0.089 Uiso 1 1 calc R
H12B H 1.0196 0.6072 -0.0659 0.089 Uiso 1 1 calc R
H12C H 0.9640 0.5510 -0.0317 0.089 Uiso 1 1 calc R
C13 C 1.0821(3) 0.7525(3) -0.02078(14) 0.0518(12) Uani 1 1 d .
H13A H 1.0738 0.8106 -0.0053 0.078 Uiso 1 1 calc R
H13B H 1.0885 0.7679 -0.0493 0.078 Uiso 1 1 calc R
H13C H 1.1389 0.7197 -0.0116 0.078 Uiso 1 1 calc R
C14 C 0.7136(3) 0.7230(3) 0.03899(10) 0.0306(8) Uani 1 1 d .
H14 H 0.7444 0.7634 0.0598 0.037 Uiso 1 1 calc R
C15 C 0.6079(3) 0.7437(4) 0.04216(12) 0.0499(12) Uani 1 1 d .
H15A H 0.5945 0.8054 0.0303 0.075 Uiso 1 1 calc R
H15B H 0.5891 0.7439 0.0704 0.075 Uiso 1 1 calc R
H15C H 0.5725 0.6950 0.0278 0.075 Uiso 1 1 calc R
C16 C 0.7332(3) 0.6217(3) 0.05154(12) 0.0427(10) Uani 1 1 d .
H16A H 0.6897 0.5794 0.0376 0.064 Uiso 1 1 calc R
H16B H 0.7243 0.6155 0.0806 0.064 Uiso 1 1 calc R
H16C H 0.7981 0.6051 0.0446 0.064 Uiso 1 1 calc R
C17 C 1.11961(19) 1.11961(19) 0.0000 0.0213(9) Uani 1 2 d S
C18 C 1.22317(19) 0.9800(2) 0.00011(11) 0.0261(7) Uani 1 1 d .
C19 C 1.2633(3) 0.9303(3) 0.03202(12) 0.0343(9) Uani 1 1 d .
C20 C 1.3435(3) 0.8747(3) 0.02515(14) 0.0431(11) Uani 1 1 d .
H20 H 1.3711 0.8410 0.0468 0.052 Uiso 1 1 calc R
C21 C 1.3823(3) 0.8687(3) -0.01225(14) 0.0471(12) Uani 1 1 d .
H21 H 1.4373 0.8320 -0.0164 0.057 Uiso 1 1 calc R
C22 C 1.3421(3) 0.9152(3) -0.04353(13) 0.0402(10) Uani 1 1 d .
H22 H 1.3691 0.9088 -0.0694 0.048 Uiso 1 1 calc R
C23 C 1.2619(2) 0.9723(3) -0.03897(11) 0.0312(8) Uani 1 1 d .
C24 C 1.2223(3) 0.9360(4) 0.07411(13) 0.0582(14) Uani 1 1 d .
H24 H 1.1659 0.9780 0.0731 0.070 Uiso 1 1 calc R
C25 C 1.1898(4) 0.8395(4) 0.08829(15) 0.0754(17) Uani 1 1 d .
H25A H 1.1462 0.8127 0.0686 0.113 Uiso 1 1 calc R
H25B H 1.1577 0.8458 0.1142 0.113 Uiso 1 1 calc R
H25C H 1.2444 0.7980 0.0913 0.113 Uiso 1 1 calc R
C26 C 1.2931(5) 0.9793(4) 0.10404(14) 0.0876(19) Uani 1 1 d .
H26A H 1.3512 0.9420 0.1041 0.131 Uiso 1 1 calc R
H26B H 1.2657 0.9793 0.1310 0.131 Uiso 1 1 calc R
H26C H 1.3075 1.0441 0.0960 0.131 Uiso 1 1 calc R
C27 C 1.2160(3) 1.0189(3) -0.07458(10) 0.0378(9) Uani 1 1 d .
H27 H 1.1867 1.0786 -0.0647 0.045 Uiso 1 1 calc R
C28 C 1.2847(4) 1.0459(3) -0.10822(12) 0.0587(13) Uani 1 1 d .
H28A H 1.3375 1.0816 -0.0969 0.088 Uiso 1 1 calc R
H28B H 1.2520 1.0847 -0.1281 0.088 Uiso 1 1 calc R
H28C H 1.3086 0.9887 -0.1211 0.088 Uiso 1 1 calc R
C29 C 1.1366(3) 0.9587(3) -0.09189(12) 0.0479(11) Uani 1 1 d .
H29A H 1.1620 0.8978 -0.1005 0.072 Uiso 1 1 calc R
H29B H 1.1087 0.9911 -0.1149 0.072 Uiso 1 1 calc R
H29C H 1.0884 0.9487 -0.0713 0.072 Uiso 1 1 calc R
C30 C 1.2751(2) 1.1754(3) 0.02476(12) 0.0366(9) Uani 1 1 d .
H30 H 1.2658 1.1138 0.0387 0.044 Uiso 1 1 calc R
C31 C 1.3677(3) 1.1658(3) 0.00189(18) 0.0632(13) Uani 1 1 d .
H31A H 1.3568 1.1311 -0.0231 0.095 Uiso 1 1 calc R
H31B H 1.4133 1.1316 0.0184 0.095 Uiso 1 1 calc R
H31C H 1.3925 1.2285 -0.0043 0.095 Uiso 1 1 calc R
C32 C 1.2876(3) 1.2480(4) 0.05815(14) 0.0636(14) Uani 1 1 d .
H32A H 1.3026 1.3094 0.0464 0.095 Uiso 1 1 calc R
H32B H 1.3390 1.2283 0.0759 0.095 Uiso 1 1 calc R
H32C H 1.2292 1.2529 0.0736 0.095 Uiso 1 1 calc R
C33 C 0.8955(5) 0.8191(5) 0.2912(2) 0.107(2) Uiso 1 1 d .
H33A H 0.8430 0.8345 0.2733 0.161 Uiso 1 1 calc R
H33B H 0.8717 0.8092 0.3184 0.161 Uiso 1 1 calc R
H33C H 0.9266 0.7616 0.2817 0.161 Uiso 1 1 calc R
C34 C 0.9660(5) 0.9000(5) 0.29128(19) 0.1017(19) Uiso 1 1 d .
H34A H 0.9379 0.9537 0.3060 0.122 Uiso 1 1 calc R
H34B H 1.0227 0.8798 0.3063 0.122 Uiso 1 1 calc R
C35 C 0.9954(3) 0.9328(4) 0.25178(17) 0.0805(15) Uiso 1 1 d .
H35A H 1.0175 0.8771 0.2366 0.097 Uiso 1 1 calc R
H35B H 0.9385 0.9564 0.2379 0.097 Uiso 1 1 calc R

loop_
_atom_site_aniso_label
_atom_site_aniso_U_11
_atom_site_aniso_U_22
_atom_site_aniso_U_33
_atom_site_aniso_U_23
_atom_site_aniso_U_13
_atom_site_aniso_U_12
Sm1 0.02521(9) 0.02521(9) 0.0727(2) 0.01447(12) -0.01447(12) -0.00870(12)
N1 0.0203(15) 0.0203(14) 0.0286(16) 0.0002(12) -0.0010(13) -0.0008(11)
N2 0.0274(12) 0.0274(12) 0.023(2) 0.0001(15) -0.0001(15) -0.0102(16)
N3 0.0191(12) 0.0253(13) 0.0212(15) 0.0026(14) -0.0036(11) -0.0039(12)
N4 0.0238(12) 0.0238(12) 0.041(2) -0.0028(18) 0.0028(18) -0.0029(16)
C1 0.0242(14) 0.0242(14) 0.024(3) -0.0061(19) 0.0061(19) 0.0035(19)
C2 0.0223(18) 0.0281(19) 0.036(2) 0.0018(17) -0.0028(16) -0.0043(16)
C3 0.030(2) 0.041(2) 0.036(2) 0.0060(18) -0.0011(17) -0.0103(18)
C4 0.057(3) 0.059(3) 0.045(3) 0.020(2) -0.009(2) -0.009(2)
C5 0.058(3) 0.046(2) 0.064(3) 0.026(2) -0.006(2) 0.005(2)
C6 0.045(3) 0.029(2) 0.072(3) 0.008(2) 0.005(2) 0.0114(19)
C7 0.0281(18) 0.0240(17) 0.045(2) 0.0055(16) 0.000(2) -0.0034(18)
C8 0.043(2) 0.048(2) 0.031(2) 0.0006(18) 0.0010(18) -0.009(2)
C9 0.083(4) 0.094(4) 0.069(3) -0.011(3) 0.034(3) -0.030(3)
C10 0.062(3) 0.054(3) 0.060(3) -0.013(2) 0.002(2) -0.014(2)
C11 0.035(2) 0.0275(18) 0.047(2) 0.0020(16) 0.0100(17) 0.0095(17)
C12 0.070(3) 0.039(2) 0.069(3) -0.009(2) 0.027(3) 0.007(3)
C13 0.048(3) 0.037(2) 0.071(3) 0.016(2) 0.022(2) -0.001(2)
C14 0.031(2) 0.035(2) 0.0255(18) -0.0018(16) 0.0032(16) -0.0096(15)
C15 0.030(2) 0.076(3) 0.043(3) 0.001(2) 0.012(2) -0.004(2)
C16 0.049(3) 0.039(2) 0.040(2) 0.004(2) 0.008(2) -0.012(2)
C17 0.0205(14) 0.0205(14) 0.023(2) -0.0013(17) 0.0013(17) -0.0061(17)
C18 0.0224(14) 0.0233(15) 0.0327(18) -0.003(2) -0.0002(17) 0.0004(13)
C19 0.028(2) 0.033(2) 0.042(2) -0.0008(18) -0.0091(18) 0.0077(17)
C20 0.030(2) 0.040(2) 0.060(3) -0.002(2) -0.005(2) 0.0131(19)
C21 0.027(2) 0.039(2) 0.075(4) -0.008(2) 0.002(2) 0.0116(18)
C22 0.040(2) 0.031(2) 0.049(3) -0.013(2) 0.014(2) -0.0054(19)
C23 0.0335(19) 0.0197(17) 0.041(2) -0.003(2) 0.0016(16) -0.0039(19)
C24 0.058(3) 0.080(4) 0.037(3) 0.010(2) -0.005(2) 0.034(3)
C25 0.051(3) 0.117(5) 0.058(3) 0.033(3) -0.004(3) 0.001(3)
C26 0.143(5) 0.075(4) 0.045(3) 0.001(3) -0.034(3) 0.027(4)
C27 0.054(2) 0.032(2) 0.027(2) -0.0034(18) 0.0093(17) -0.002(2)
C28 0.077(3) 0.058(3) 0.041(3) -0.003(2) 0.018(2) -0.017(3)
C29 0.055(3) 0.052(3) 0.036(2) 0.005(2) 0.000(2) -0.006(2)
C30 0.0222(19) 0.036(2) 0.052(3) -0.0099(19) -0.0054(18) -0.0066(17)
C31 0.026(2) 0.072(3) 0.092(4) -0.032(3) 0.002(3) -0.001(2)
C32 0.036(2) 0.081(4) 0.074(3) -0.037(3) -0.009(2) -0.005(2)

loop_
_atom_type_symbol
_atom_type_description
_atom_type_scat_dispersion_real
_atom_type_scat_dispersion_imag
_atom_type_scat_source
C C 0.0033 0.0016 'International Tables Vol C Tables 4.2.6.8 and 6.1.1.4'
H H 0.0000 0.0000 'International Tables Vol C Tables 4.2.6.8 and 6.1.1.4'
N N 0.0061 0.0033 'International Tables Vol C Tables 4.2.6.8 and 6.1.1.4'
Sm Sm -0.1638 3.4418 'International Tables Vol C Tables 4.2.6.8 and 6.1.1.4'

loop_
_geom_angle_atom_site_label_1
_geom_angle_atom_site_label_2
_geom_angle_atom_site_label_3
_geom_angle
_geom_angle_site_symmetry_1
_geom_angle_site_symmetry_3
N3 Sm1 N3 52.76(13) 7 .
N3 Sm1 N1 131.36(9) 7 7
N3 Sm1 N1 159.63(8) . 7
N3 Sm1 N1 159.63(8) 7 .
N3 Sm1 N1 131.36(9) . .
N1 Sm1 N1 53.75(12) 7 .
C1 N1 C2 122.3(3) . .
C1 N1 Sm1 96.0(2) . .
C2 N1 Sm1 131.8(2) . .
C1 N2 C14 118.57(17) . 7
C1 N2 C14 118.57(17) . .
C14 N2 C14 122.9(3) 7 .
C17 N3 C18 127.6(3) . .
C17 N3 Sm1 96.88(18) . .
C18 N3 Sm1 129.2(2) . .
C17 N4 C30 119.0(2) . 7
C17 N4 C30 119.0(2) . .
C30 N4 C30 122.0(4) 7 .
N1 C1 N1 114.3(4) . 7
N1 C1 N2 122.87(19) . .
N1 C1 N2 122.87(19) 7 .
C7 C2 C3 119.5(3) . .
C7 C2 N1 121.0(3) . .
C3 C2 N1 119.2(3) . .
C4 C3 C2 118.9(4) . .
C4 C3 C8 120.8(4) . .
C2 C3 C8 120.3(3) . .
C5 C4 C3 121.0(4) . .
C4 C5 C6 120.4(4) . .
C5 C6 C7 120.6(4) . .
C6 C7 C2 119.5(4) . .
C6 C7 C11 120.1(4) . .
C2 C7 C11 120.2(3) . .
C10 C8 C3 111.2(3) . .
C10 C8 C9 108.8(4) . .
C3 C8 C9 113.6(4) . .
C7 C11 C13 110.4(3) . .
C7 C11 C12 115.0(3) . .
C13 C11 C12 107.8(3) . .
N2 C14 C16 116.6(3) . .
N2 C14 C15 112.3(3) . .
C16 C14 C15 109.9(3) . .
N3 C17 N3 113.5(3) 7 .
N3 C17 N4 123.27(17) 7 .
N3 C17 N4 123.27(17) . .
C19 C18 C23 120.2(3) . .
C19 C18 N3 118.4(3) . .
C23 C18 N3 121.1(3) . .
C18 C19 C20 119.3(4) . .
C18 C19 C24 121.3(3) . .
C20 C19 C24 119.4(4) . .
C21 C20 C19 120.8(4) . .
C22 C21 C20 120.0(4) . .
C21 C22 C23 122.5(4) . .
C22 C23 C18 117.2(3) . .
C22 C23 C27 121.2(3) . .
C18 C23 C27 121.5(3) . .
C25 C24 C19 110.8(4) . .
C25 C24 C26 110.8(4) . .
C19 C24 C26 111.6(4) . .
C23 C27 C29 111.8(3) . .
C23 C27 C28 114.2(3) . .
C29 C27 C28 109.4(3) . .
N4 C30 C31 116.1(3) . .
N4 C30 C32 114.2(3) . .
C31 C30 C32 108.9(3) . .
C35 C34 C33 115.2(5) . .
C35 C35 C34 120.0(6) 8_775 .

loop_
_geom_bond_atom_site_label_1
_geom_bond_atom_site_label_2
_geom_bond_distance
_geom_bond_site_symmetry_2
Sm1 N3 2.507(2) 7
Sm1 N3 2.507(2) .
Sm1 N1 2.515(3) 7
Sm1 N1 2.515(3) .
N1 C1 1.353(3) .
N1 C2 1.416(4) .
N2 C1 1.397(5) .
N2 C14 1.485(3) 7
N2 C14 1.485(3) .
N3 C17 1.332(3) .
N3 C18 1.420(4) .
N4 C17 1.403(5) .
N4 C30 1.484(4) 7
N4 C30 1.484(4) .
C1 N1 1.353(3) 7
C2 C7 1.414(5) .
C2 C3 1.414(5) .
C3 C4 1.405(6) .
C3 C8 1.524(6) .
C4 C5 1.374(6) .
C5 C6 1.384(6) .
C6 C7 1.394(5) .
C7 C11 1.517(5) .
C8 C10 1.514(5) .
C8 C9 1.529(6) .
C11 C13 1.531(5) .
C11 C12 1.545(5) .
C14 C16 1.524(6) .
C14 C15 1.533(6) .
C17 N3 1.332(3) 7
C18 C19 1.398(5) .
C18 C23 1.419(5) .
C19 C20 1.405(5) .
C19 C24 1.522(6) .
C20 C21 1.366(6) .
C21 C22 1.360(6) .
C22 C23 1.406(5) .
C23 C27 1.508(5) .
C24 C25 1.521(7) .
C24 C26 1.546(7) .
C27 C29 1.528(5) .
C27 C28 1.536(5) .
C30 C31 1.527(6) .
C30 C32 1.528(5) .
C33 C34 1.524(9) .
C34 C35 1.458(7) .
C35 C35 1.448(9) 8_775
